data_1567671
loop_
_publ_author_name
'Tavernier, Romain'
'Granado, L\'erys'
'Tillard, Monique'
'Van Renterghem, Louis'
'M\'etro, Thomas-Xavier'
'Lamaty, Fr\'ed\'eric'
'Bonnaud, Le\"ila'
'Raquez, Jean-Marie'
'David, Ghislain'
'Caillol, Sylvain'

_publ_section_title
;
 Solvent-free synthesis of a formaldehyde-free benzoxazine monomer: study
 of its curing acceleration effect for commercial benzoxazine
;
_journal_issue 40
_journal_name_full 'Polymer Chemistry'
_journal_page_first 5745
_journal_page_last 5756
_journal_paper_doi 10.1039/D2PY00462C
_journal_volume 13
_journal_year 2022
_chemical_formula_moiety 'C19 H17 N O3'
_chemical_formula_sum 'C19 H17 N O3'
_chemical_formula_weight 307.33
_chemical_melting_point 421
_chemical_name_systematic 4-(3-(furan-2-ylmethyl)-3,4-dihydro-2H-benzo[e][1,3]oxazin-2-yl)phenol
_space_group_crystal_system monoclinic
_space_group_IT_number 14
_space_group_name_Hall '-P 2yn'
_space_group_name_H-M_alt 'P 1 21/n 1'
_atom_sites_solution_hydrogens mixed
_audit_creation_method SHELXL-2013
_audit_update_record
;
2022-03-24 deposited with the CCDC.	2022-09-19 downloaded from the CCDC.
;
_cell_angle_alpha 90
_cell_angle_beta 104.430(3)
_cell_angle_gamma 90
_cell_formula_units_Z 4
_cell_length_a 8.9115(6)
_cell_length_b 18.9555(13)
_cell_length_c 9.6086(8)
_cell_measurement_reflns_used 4804
_cell_measurement_temperature 173(2)
_cell_measurement_theta_max 30.4478
_cell_measurement_theta_min 2.4382
_cell_volume 1571.9(2)
_computing_cell_refinement 'APEX3 v2017.3-0 Bruker Nonius AXS,2017)'
_computing_data_collection 'Bruker Instrument Service vV6.2.12'
_computing_data_reduction 'APEX3 v2017.3-0 Bruker Nonius AXS,2017)'
_computing_molecular_graphics 'DIAMOND, K. Brandenburg 2010'
_computing_structure_refinement 'SHELXL-2019/1 (Sheldrick, 2019)'
_computing_structure_solution 'SHELXT 2014/5 (Sheldrick, 2014)'
_diffrn_ambient_temperature 173(2)
_diffrn_detector_area_resol_mean 7.3910
_diffrn_measured_fraction_theta_full 0.998
_diffrn_measured_fraction_theta_max 0.999
_diffrn_measurement_device_type 'Bruker D8 VENTURE'
_diffrn_measurement_method 'omega scans'
_diffrn_radiation_monochromator 'multilayer optic'
_diffrn_radiation_probe x-ray
_diffrn_radiation_type MoK\a
_diffrn_radiation_wavelength 0.71073
_diffrn_reflns_av_R_equivalents 0.0349
_diffrn_reflns_av_unetI/netI 0.0280
_diffrn_reflns_Laue_measured_fraction_full 0.998
_diffrn_reflns_Laue_measured_fraction_max 0.999
_diffrn_reflns_limit_h_max 11
_diffrn_reflns_limit_h_min -11
_diffrn_reflns_limit_k_max 25
_diffrn_reflns_limit_k_min -25
_diffrn_reflns_limit_l_max 12
_diffrn_reflns_limit_l_min -12
_diffrn_reflns_number 25779
_diffrn_reflns_point_group_measured_fraction_full 0.998
_diffrn_reflns_point_group_measured_fraction_max 0.999
_diffrn_reflns_theta_full 25.242
_diffrn_reflns_theta_max 27.997
_diffrn_reflns_theta_min 2.438
_diffrn_source 'sealed tube'
_diffrn_source_current 1.4
_diffrn_source_power 0.07
_diffrn_source_type 'ImuS microfocus'
_diffrn_source_voltage 50
_exptl_absorpt_coefficient_mu 0.088
_exptl_absorpt_correction_T_max 0.75
_exptl_absorpt_correction_T_min 0.65
_exptl_absorpt_correction_type multi-scan
_exptl_absorpt_process_details 'SADABS-2016/2 - Bruker AXS area detector scaling and absorption correction'
_exptl_crystal_colour pale-orange
_exptl_crystal_density_diffrn 1.299
_exptl_crystal_description platelet
_exptl_crystal_F_000 648
_exptl_crystal_recrystallization_method 'cyclohexane, ethyl acetate '
_exptl_crystal_size_max 0.22
_exptl_crystal_size_mid 0.21
_exptl_crystal_size_min 0.11
_refine_diff_density_max 0.251
_refine_diff_density_min -0.202
_refine_diff_density_rms 0.041
_refine_ls_extinction_coef 0.0051(13)
_refine_ls_extinction_expression Fc^*^=kFc[1+0.001xFc^2^\l^3^/sin(2\q)]^-1/4^
_refine_ls_extinction_method 'SHELXL-2019/1 (Sheldrick 2019)'
_refine_ls_goodness_of_fit_ref 1.036
_refine_ls_hydrogen_treatment mixed
_refine_ls_matrix_type full
_refine_ls_number_parameters 212
_refine_ls_number_reflns 3793
_refine_ls_number_restraints 0
_refine_ls_restrained_S_all 1.036
_refine_ls_R_factor_all 0.0460
_refine_ls_R_factor_gt 0.0394
_refine_ls_shift/su_max 0.001
_refine_ls_shift/su_mean 0.000
_refine_ls_structure_factor_coef Fsqd
_refine_ls_weighting_details
;
 w=1/[\s^2^(Fo^2^)+(0.0503P)^2^+0.4358P]
 where P=(Fo^2^+2Fc^2^)/3
;
_refine_ls_weighting_scheme calc
_refine_ls_wR_factor_gt 0.1033
_refine_ls_wR_factor_ref 0.1067
_reflns_Friedel_coverage 0.000
_reflns_number_gt 3264
_reflns_number_total 3793
_reflns_threshold_expression 'I > 2\s(I)'
_cod_data_source_file d2py00462c2.cif
_cod_data_source_block Moni_Benzoxazine_hydroxyle
_cod_depositor_comments
;
The following automatic conversions were performed:

data item '_diffrn_radiation_probe' value 'X-ray' was changed to
'x-ray' in accordance with the
/home/data/users/saulius/crontab/automatic-downloads/rss-feeds/RSC/lib/dictionaries/cif_core.dic
dictionary named 'cif_core.dic' version 2.4.2 last updated on
2011-04-26.

data item '_exptl_absorpt_correction_type' value 'Multi-Scan' was
changed to 'multi-scan' in accordance with the
/home/data/users/saulius/crontab/automatic-downloads/rss-feeds/RSC/lib/dictionaries/cif_core.dic
dictionary named 'cif_core.dic' version 2.4.2 last updated on
2011-04-26.

Automatic conversion script
Id: cif_fix_values 7556 2019-12-06 15:28:31Z antanas 

 Adding full bibliography for 1567671.cif.
;
_cod_original_sg_symbol_H-M 'P 21/n'
_cod_database_code 1567671
_shelx_space_group_comment
;
The symmetry employed for this shelxl refinement is uniquely defined
by the following loop, which should always be used as a source of
symmetry information in preference to the above space-group names.
They are only intended as comments.
;
_shelxl_version_number 2013-2

loop_
_space_group_symop_operation_xyz
'x, y, z'
'-x+1/2, y+1/2, -z+1/2'
'-x, -y, -z'
'x-1/2, -y-1/2, z-1/2'

loop_
_atom_site_label
_atom_site_type_symbol
_atom_site_fract_x
_atom_site_fract_y
_atom_site_fract_z
_atom_site_U_iso_or_equiv
_atom_site_adp_type
_atom_site_occupancy
_atom_site_site_symmetry_order
_atom_site_calc_flag
_atom_site_refinement_flags_posn
_atom_site_refinement_flags_adp
_atom_site_refinement_flags_occupancy
_atom_site_disorder_assembly
_atom_site_disorder_group
N N 0.35186(10) 0.58039(5) 0.21406(9) 0.0249(2) Uani 1 1 d . . . . .
C4 C 0.22411(15) 0.35170(7) -0.05344(18) 0.0454(3) Uani 1 1 d . . . . .
H4 H 0.1816 0.3166 -0.1226 0.054 Uiso 1 1 calc R U . . .
C5 C 0.29939(15) 0.33182(7) 0.08524(18) 0.0463(3) Uani 1 1 d . . . . .
H5 H 0.3071 0.2833 0.1112 0.056 Uiso 1 1 calc R U . . .
C7 C 0.35336(12) 0.45413(6) 0.14945(13) 0.0295(2) Uani 1 1 d . . . . .
C8 C 0.42588(12) 0.51095(6) 0.25446(12) 0.0287(2) Uani 1 1 d . . . . .
H8A H 0.4161 0.4980 0.3516 0.034 Uiso 1 1 calc R U . . .
H8B H 0.5376 0.5144 0.2580 0.034 Uiso 1 1 calc R U . . .
C9 C 0.19584(12) 0.58277(6) 0.24269(12) 0.0291(2) Uani 1 1 d . . . . .
H9A H 0.1383 0.6239 0.1924 0.035 Uiso 1 1 calc R U . . .
H9B H 0.1379 0.5396 0.2035 0.035 Uiso 1 1 calc R U . . .
C10 C 0.20376(12) 0.58804(6) 0.39816(12) 0.0272(2) Uani 1 1 d . . . . .
C11 C 0.23890(16) 0.64540(7) 0.60162(14) 0.0422(3) Uani 1 1 d . . . . .
H11 H 0.2611 0.6822 0.6708 0.051 Uiso 1 1 calc R U . . .
C12 C 0.20000(17) 0.58042(8) 0.62834(14) 0.0433(3) Uani 1 1 d . . . . .
H12 H 0.1892 0.5625 0.7176 0.052 Uiso 1 1 calc R U . . .
C13 C 0.17744(17) 0.54262(7) 0.49621(14) 0.0398(3) Uani 1 1 d . . . . .
H13 H 0.1491 0.4944 0.4808 0.048 Uiso 1 1 calc R U . . .
C14 C 0.28296(12) 0.66567(6) 0.01273(11) 0.0265(2) Uani 1 1 d . . . . .
C15 C 0.12835(12) 0.67718(6) -0.05865(12) 0.0286(2) Uani 1 1 d . . . . .
H15 H 0.0596 0.6382 -0.0819 0.034 Uiso 1 1 calc R U . . .
C16 C 0.07374(13) 0.74482(6) -0.09602(12) 0.0309(2) Uani 1 1 d . . . . .
H16 H -0.0321 0.7520 -0.1437 0.037 Uiso 1 1 calc R U . . .
C17 C 0.17327(14) 0.80207(6) -0.06396(13) 0.0334(3) Uani 1 1 d . . . . .
C18 C 0.32854(14) 0.79129(7) 0.00563(15) 0.0391(3) Uani 1 1 d . . . . .
H18 H 0.3976 0.8302 0.0273 0.047 Uiso 1 1 calc R U . . .
C19 C 0.38147(13) 0.72355(6) 0.04301(13) 0.0335(3) Uani 1 1 d . . . . .
H19 H 0.4874 0.7165 0.0904 0.040 Uiso 1 1 calc R U . . .
C6 C 0.36329(14) 0.38270(6) 0.18569(16) 0.0383(3) Uani 1 1 d . . . . .
H6 H 0.4146 0.3688 0.2806 0.046 Uiso 1 1 calc R U . . .
O1 O 0.25103(9) 0.54238(4) -0.03141(8) 0.03187(19) Uani 1 1 d . . . . .
C1 C 0.34585(12) 0.59361(6) 0.06288(11) 0.0265(2) Uani 1 1 d . . . . .
H1 H 0.4537 0.5903 0.0503 0.032 Uiso 1 1 calc R U . . .
O2 O 0.24289(11) 0.65245(4) 0.46093(10) 0.0403(2) Uani 1 1 d . . . . .
C2 C 0.27417(12) 0.47307(6) 0.01046(13) 0.0294(2) Uani 1 1 d . . . . .
O3 O 0.12658(11) 0.86977(5) -0.09732(12) 0.0465(3) Uani 1 1 d . . . . .
H1O H 0.031(2) 0.8698(10) -0.151(2) 0.070 Uiso 1 1 d . U . . .
C3 C 0.21033(14) 0.42215(7) -0.09194(15) 0.0371(3) Uani 1 1 d . . . . .
H3 H 0.1581 0.4357 -0.1869 0.045 Uiso 1 1 calc R U . . .

loop_
_atom_site_aniso_label
_atom_site_aniso_U_11
_atom_site_aniso_U_22
_atom_site_aniso_U_33
_atom_site_aniso_U_23
_atom_site_aniso_U_13
_atom_site_aniso_U_12
N 0.0240(4) 0.0273(4) 0.0226(4) 0.0020(3) 0.0044(3) 0.0044(3)
C4 0.0319(6) 0.0359(6) 0.0666(9) -0.0171(6) 0.0088(6) -0.0048(5)
C5 0.0371(6) 0.0276(6) 0.0738(10) -0.0028(6) 0.0131(7) -0.0021(5)
C7 0.0245(5) 0.0281(5) 0.0362(6) -0.0008(4) 0.0078(4) 0.0025(4)
C8 0.0275(5) 0.0268(5) 0.0295(5) 0.0021(4) 0.0029(4) 0.0048(4)
C9 0.0252(5) 0.0373(6) 0.0247(5) 0.0026(4) 0.0057(4) 0.0045(4)
C10 0.0273(5) 0.0275(5) 0.0268(5) 0.0010(4) 0.0067(4) 0.0038(4)
C11 0.0473(7) 0.0483(7) 0.0312(6) -0.0106(5) 0.0104(5) 0.0047(6)
C12 0.0534(8) 0.0522(8) 0.0256(6) 0.0070(5) 0.0121(5) 0.0143(6)
C13 0.0564(8) 0.0328(6) 0.0337(6) 0.0046(5) 0.0176(6) 0.0011(5)
C14 0.0283(5) 0.0305(5) 0.0212(5) 0.0025(4) 0.0068(4) 0.0030(4)
C15 0.0277(5) 0.0310(5) 0.0258(5) 0.0012(4) 0.0044(4) -0.0017(4)
C16 0.0263(5) 0.0347(6) 0.0286(6) 0.0047(4) 0.0012(4) 0.0022(4)
C17 0.0343(6) 0.0297(6) 0.0327(6) 0.0054(4) 0.0019(5) 0.0025(4)
C18 0.0324(6) 0.0320(6) 0.0469(7) 0.0048(5) -0.0016(5) -0.0043(5)
C19 0.0259(5) 0.0368(6) 0.0342(6) 0.0046(5) 0.0010(4) 0.0011(4)
C6 0.0311(6) 0.0304(6) 0.0526(8) 0.0045(5) 0.0089(5) 0.0021(4)
O1 0.0385(4) 0.0303(4) 0.0241(4) -0.0024(3) 0.0026(3) 0.0024(3)
C1 0.0258(5) 0.0295(5) 0.0242(5) -0.0002(4) 0.0061(4) 0.0023(4)
O2 0.0564(6) 0.0302(4) 0.0384(5) -0.0043(3) 0.0195(4) -0.0023(4)
C2 0.0249(5) 0.0300(5) 0.0342(6) -0.0036(4) 0.0088(4) 0.0019(4)
O3 0.0392(5) 0.0291(4) 0.0601(6) 0.0086(4) -0.0088(4) 0.0013(4)
C3 0.0280(5) 0.0397(6) 0.0425(7) -0.0109(5) 0.0065(5) -0.0009(5)

loop_
_atom_type_symbol
_atom_type_description
_atom_type_scat_dispersion_real
_atom_type_scat_dispersion_imag
_atom_type_scat_source
C C 0.0033 0.0016 'International Tables Vol C Tables 4.2.6.8 and 6.1.1.4'
H H 0.0000 0.0000 'International Tables Vol C Tables 4.2.6.8 and 6.1.1.4'
N N 0.0061 0.0033 'International Tables Vol C Tables 4.2.6.8 and 6.1.1.4'
O O 0.0106 0.0060 'International Tables Vol C Tables 4.2.6.8 and 6.1.1.4'

loop_
_geom_angle_atom_site_label_1
_geom_angle_atom_site_label_2
_geom_angle_atom_site_label_3
_geom_angle
_geom_angle_site_symmetry_1
_geom_angle_site_symmetry_3
_geom_angle_publ_flag
C1 N C8 108.46(8) . . ?
C1 N C9 112.02(8) . . ?
C8 N C9 110.82(8) . . ?
C3 C4 C5 120.60(12) . . ?
C3 C4 H4 119.7 . . ?
C5 C4 H4 119.7 . . ?
C6 C5 C4 119.85(12) . . ?
C6 C5 H5 120.1 . . ?
C4 C5 H5 120.1 . . ?
C2 C7 C6 118.34(11) . . ?
C2 C7 C8 119.21(10) . . ?
C6 C7 C8 122.45(11) . . ?
N C8 C7 111.79(9) . . ?
N C8 H8A 109.3 . . ?
C7 C8 H8A 109.3 . . ?
N C8 H8B 109.3 . . ?
C7 C8 H8B 109.3 . . ?
H8A C8 H8B 107.9 . . ?
C10 C9 N 112.19(9) . . ?
C10 C9 H9A 109.2 . . ?
N C9 H9A 109.2 . . ?
C10 C9 H9B 109.2 . . ?
N C9 H9B 109.2 . . ?
H9A C9 H9B 107.9 . . ?
C13 C10 O2 109.49(10) . . ?
C13 C10 C9 133.90(11) . . ?
O2 C10 C9 116.59(9) . . ?
C12 C11 O2 110.83(11) . . ?
C12 C11 H11 124.6 . . ?
O2 C11 H11 124.6 . . ?
C11 C12 C13 106.29(11) . . ?
C11 C12 H12 126.9 . . ?
C13 C12 H12 126.9 . . ?
C10 C13 C12 106.99(12) . . ?
C10 C13 H13 126.5 . . ?
C12 C13 H13 126.5 . . ?
C19 C14 C15 118.33(10) . . ?
C19 C14 C1 118.86(9) . . ?
C15 C14 C1 122.77(10) . . ?
C16 C15 C14 120.79(10) . . ?
C16 C15 H15 119.6 . . ?
C14 C15 H15 119.6 . . ?
C15 C16 C17 120.15(10) . . ?
C15 C16 H16 119.9 . . ?
C17 C16 H16 119.9 . . ?
O3 C17 C16 122.95(10) . . ?
O3 C17 C18 117.36(11) . . ?
C16 C17 C18 119.69(11) . . ?
C19 C18 C17 119.60(11) . . ?
C19 C18 H18 120.2 . . ?
C17 C18 H18 120.2 . . ?
C18 C19 C14 121.42(10) . . ?
C18 C19 H19 119.3 . . ?
C14 C19 H19 119.3 . . ?
C5 C6 C7 120.88(13) . . ?
C5 C6 H6 119.6 . . ?
C7 C6 H6 119.6 . . ?
C2 O1 C1 115.88(8) . . ?
O1 C1 N 112.20(9) . . ?
O1 C1 C14 107.15(8) . . ?
N C1 C14 113.03(8) . . ?
O1 C1 H1 108.1 . . ?
N C1 H1 108.1 . . ?
C14 C1 H1 108.1 . . ?
C11 O2 C10 106.39(9) . . ?
O1 C2 C7 122.02(10) . . ?
O1 C2 C3 116.75(11) . . ?
C7 C2 C3 121.21(11) . . ?
C17 O3 H1O 109.5(13) . . ?
C4 C3 C2 119.10(13) . . ?
C4 C3 H3 120.5 . . ?
C2 C3 H3 120.5 . . ?

loop_
_geom_bond_atom_site_label_D
_geom_bond_atom_site_label_H
_geom_contact_atom_site_label_a
_geom_bond_distance_DH
_geom_contact_distance_HA
_geom_contact_distance_DA
_geom_angle_DHA
c12 H12 O1 0.950 2.364(1) 3.265(2) 158.08(8)
O3 H1O N 0.878 2.02(2) 2.822(1) 150.9(12)

loop_
_geom_bond_atom_site_label_1
_geom_bond_atom_site_label_2
_geom_bond_distance
_geom_bond_site_symmetry_2
_geom_bond_publ_flag
N C1 1.4619(13) . ?
N C8 1.4800(13) . ?
N C9 1.4837(14) . ?
C4 C3 1.3830(19) . ?
C4 C5 1.386(2) . ?
C4 H4 0.9500 . ?
C5 C6 1.3828(19) . ?
C5 H5 0.9500 . ?
C7 C2 1.3932(16) . ?
C7 C6 1.3954(16) . ?
C7 C8 1.5069(15) . ?
C8 H8A 0.9900 . ?
C8 H8B 0.9900 . ?
C9 C10 1.4812(15) . ?
C9 H9A 0.9900 . ?
C9 H9B 0.9900 . ?
C10 C13 1.3394(16) . ?
C10 O2 1.3679(13) . ?
C11 C12 1.322(2) . ?
C11 O2 1.3677(15) . ?
C11 H11 0.9500 . ?
C12 C13 1.4279(18) . ?
C12 H12 0.9500 . ?
C13 H13 0.9500 . ?
C14 C19 1.3898(16) . ?
C14 C15 1.3947(15) . ?
C14 C1 1.5091(14) . ?
C15 C16 1.3866(15) . ?
C15 H15 0.9500 . ?
C16 C17 1.3868(16) . ?
C16 H16 0.9500 . ?
C17 O3 1.3625(14) . ?
C17 C18 1.3936(17) . ?
C18 C19 1.3842(17) . ?
C18 H18 0.9500 . ?
C19 H19 0.9500 . ?
C6 H6 0.9500 . ?
O1 C2 1.3744(14) . ?
O1 C1 1.4479(13) . ?
C1 H1 1.0000 . ?
C2 C3 1.3945(16) . ?
O3 H1O 0.88(2) . ?
C3 H3 0.9500 . ?
